data_7212833
loop_
_publ_author_name
'Bacchi, Alessia'
'Carcelli, Mauro'
'Chiodo, Tiziana'
'Pelagatti, Paolo'

_publ_section_title
;
 Diamondoid and square-grid networks based on bent wheel-and-axle diols
;
_journal_issue 12
_journal_name_full CrystEngComm
_journal_page_first 4226
_journal_paper_doi 10.1039/c0ce00173b
_journal_volume 12
_journal_year 2010
_chemical_formula_sum 'C48 H36 Br2 N4 O2 Zn'
_chemical_formula_weight 926.00
_chemical_name_systematic
;
?
;
_space_group_IT_number 77
_symmetry_cell_setting tetragonal
_symmetry_space_group_name_Hall 'P 4c'
_symmetry_space_group_name_H-M 'P 42'
_atom_sites_solution_hydrogens geom
_atom_sites_solution_primary direct
_atom_sites_solution_secondary difmap
_audit_creation_method SHELXL-97
_cell_angle_alpha 90.00
_cell_angle_beta 90.00
_cell_angle_gamma 90.00
_cell_formula_units_Z 2
_cell_length_a 19.589(7)
_cell_length_b 19.589(7)
_cell_length_c 5.149(2)
_cell_measurement_reflns_used 800
_cell_measurement_temperature 293(2)
_cell_measurement_theta_max 18
_cell_measurement_theta_min 4
_cell_volume 1975.8(13)
_computing_structure_refinement 'SHELXL-97 (Sheldrick, 1997)'
_computing_structure_solution 'SIR97 (Altomare et al. 1997)'
_diffrn_ambient_temperature 293(2)
_diffrn_detector_area_resol_mean 8.2
_diffrn_measured_fraction_theta_full 0.991
_diffrn_measured_fraction_theta_max 0.991
_diffrn_measurement_device_type diffractometer
_diffrn_measurement_method '\w scan'
_diffrn_radiation_monochromator graphite
_diffrn_radiation_source 'fine-focus sealed tube'
_diffrn_radiation_type MoK\a
_diffrn_radiation_wavelength 0.71073
_diffrn_reflns_av_R_equivalents 0.1168
_diffrn_reflns_av_sigmaI/netI 0.1017
_diffrn_reflns_limit_h_max 17
_diffrn_reflns_limit_h_min -17
_diffrn_reflns_limit_k_max 17
_diffrn_reflns_limit_k_min -17
_diffrn_reflns_limit_l_max 4
_diffrn_reflns_limit_l_min -4
_diffrn_reflns_number 9820
_diffrn_reflns_theta_full 18.98
_diffrn_reflns_theta_max 18.98
_diffrn_reflns_theta_min 1.04
_exptl_absorpt_coefficient_mu 2.690
_exptl_absorpt_correction_T_max 1.0
_exptl_absorpt_correction_T_min 0.542584
_exptl_absorpt_correction_type multi-scan
_exptl_absorpt_process_details 'SADABS procedure'
_exptl_crystal_colour yellow
_exptl_crystal_density_diffrn 1.556
_exptl_crystal_density_method 'not measured'
_exptl_crystal_description prism
_exptl_crystal_F_000 936
_exptl_crystal_size_max 0.04
_exptl_crystal_size_mid 0.03
_exptl_crystal_size_min 0.03
_refine_diff_density_max 0.630
_refine_diff_density_min -0.224
_refine_diff_density_rms 0.069
_refine_ls_abs_structure_details 'Flack H D (1983), Acta Cryst. A39, 876-881'
_refine_ls_abs_structure_Flack 0.13(3)
_refine_ls_extinction_method none
_refine_ls_goodness_of_fit_ref 0.924
_refine_ls_hydrogen_treatment constr
_refine_ls_matrix_type full
_refine_ls_number_parameters 356
_refine_ls_number_reflns 1582
_refine_ls_number_restraints 769
_refine_ls_restrained_S_all 0.751
_refine_ls_R_factor_all 0.0741
_refine_ls_R_factor_gt 0.0464
_refine_ls_shift/su_max 0.000
_refine_ls_shift/su_mean 0.000
_refine_ls_structure_factor_coef Fsqd
_refine_ls_weighting_details 'calc w=1/[\s^2^(Fo^2^)+(0.0580P)^2^+0.0000P] where P=(Fo^2^+2Fc^2^)/3'
_refine_ls_weighting_scheme calc
_refine_ls_wR_factor_gt 0.0996
_refine_ls_wR_factor_ref 0.1076
_reflns_number_gt 1112
_reflns_number_total 1582
_reflns_threshold_expression >2sigma(I)
_cod_data_source_file c0ce00173b.txt
_cod_data_source_block 2
_cod_original_sg_symbol_H-M P42
_cod_database_code 7212833

loop_
_symmetry_equiv_pos_as_xyz
'x, y, z'
'-x, -y, z'
'-y, x, z+1/2'
'y, -x, z+1/2'

loop_
_atom_site_label
_atom_site_type_symbol
_atom_site_fract_x
_atom_site_fract_y
_atom_site_fract_z
_atom_site_U_iso_or_equiv
_atom_site_adp_type
_atom_site_occupancy
_atom_site_symmetry_multiplicity
_atom_site_calc_flag
_atom_site_refinement_flags
_atom_site_disorder_assembly
_atom_site_disorder_group
Zn1 Zn 0.5000 0.0000 -0.5205(4) 0.0389(5) Uani 1 2 d SU . .
Br Br 0.42460(6) 0.07535(6) -0.7327(2) 0.0672(5) Uani 1 1 d U . .
O1 O 0.8273(4) 0.3276(4) 1.1430(13) 0.051(2) Uani 1 1 d DU . .
H1O H 0.8554 0.3522 1.0713 0.100 Uiso 1 1 calc RD A 1
C61 C 0.6521(14) 0.1953(17) 0.242(6) 0.051(6) Uani 0.498(6) 1 d PU B 2
H61 H 0.6327 0.2387 0.2415 0.062 Uiso 0.498(6) 1 calc PR B 2
N21 N 0.6985(10) 0.1721(12) 0.397(5) 0.025(5) Uani 0.498(6) 1 d PU B 2
C6 C 0.6943(17) 0.1535(14) 0.235(6) 0.050(6) Uani 0.502(6) 1 d PU B 1
H6 H 0.7380 0.1352 0.2293 0.060 Uiso 0.502(6) 1 calc PR B 1
N2 N 0.6730(13) 0.1988(11) 0.395(5) 0.033(6) Uani 0.502(6) 1 d PU B 1
N1 N 0.5603(4) 0.0605(3) -0.2979(14) 0.045(3) Uani 1 1 d GU B .
C1 C 0.6227(4) 0.0358(3) -0.2101(19) 0.075(4) Uani 1 1 d GU . .
H1 H 0.6391 -0.0058 -0.2708 0.090 Uiso 1 1 calc R . .
C2 C 0.6605(4) 0.0732(5) -0.031(2) 0.096(4) Uani 1 1 d GU B .
H2 H 0.7022 0.0567 0.0273 0.115 Uiso 1 1 calc R . .
C3 C 0.6359(5) 0.1354(5) 0.0593(14) 0.085(4) Uani 1 1 d GU . .
C4 C 0.5735(5) 0.1601(4) -0.029(2) 0.098(4) Uani 1 1 d GU B .
H4 H 0.5571 0.2016 0.0322 0.118 Uiso 1 1 calc R . .
C5 C 0.5357(3) 0.1226(4) -0.207(2) 0.078(4) Uani 1 1 d GU . .
H5 H 0.4940 0.1392 -0.2659 0.094 Uiso 1 1 calc R B .
C7 C 0.7187(14) 0.2325(11) 0.566(6) 0.032(6) Uani 0.502(6) 1 d PGU B 1
C8 C 0.7758(14) 0.2006(12) 0.671(7) 0.034(6) Uani 0.502(6) 1 d PGU B 1
H8 H 0.7897 0.1584 0.6078 0.040 Uiso 0.502(6) 1 calc PR B 1
C9 C 0.8120(12) 0.2318(14) 0.871(7) 0.032(5) Uani 0.502(6) 1 d PGDU B 1
C10 C 0.7911(15) 0.2949(14) 0.965(7) 0.035(5) Uani 0.502(6) 1 d PGU B 1
C11 C 0.7341(15) 0.3268(11) 0.860(7) 0.039(5) Uani 0.502(6) 1 d PGDU B 1
C12 C 0.6979(12) 0.2956(10) 0.661(7) 0.035(7) Uani 0.502(6) 1 d PGU B 1
H12 H 0.6597 0.3170 0.5904 0.041 Uiso 0.502(6) 1 calc PR B 1
C13 C 0.8782(6) 0.2004(7) 0.963(3) 0.031(5) Uani 0.502(6) 1 d PGDU B 1
C14 C 0.9397(7) 0.2347(6) 0.928(3) 0.043(5) Uani 0.502(6) 1 d PGU B 1
H14 H 0.9400 0.2785 0.8588 0.051 Uiso 0.502(6) 1 calc PR B 1
C15 C 1.0007(6) 0.2034(7) 0.998(3) 0.040(5) Uani 0.502(6) 1 d PGU B 1
H15 H 1.0418 0.2263 0.9751 0.048 Uiso 0.502(6) 1 calc PR B 1
C16 C 1.0002(6) 0.1379(8) 1.102(3) 0.047(6) Uani 0.502(6) 1 d PGU B 1
H16 H 1.0411 0.1170 1.1485 0.057 Uiso 0.502(6) 1 calc PR B 1
C17 C 0.9387(8) 0.1037(6) 1.136(3) 0.043(5) Uani 0.502(6) 1 d PGU B 1
H17 H 0.9384 0.0599 1.2056 0.052 Uiso 0.502(6) 1 calc PR B 1
C18 C 0.8777(6) 0.1349(7) 1.067(3) 0.040(5) Uani 0.502(6) 1 d PGU B 1
H18 H 0.8366 0.1120 1.0894 0.047 Uiso 0.502(6) 1 calc PR B 1
C19 C 0.7113(7) 0.3981(6) 0.927(3) 0.030(5) Uani 0.502(6) 1 d PGDU B 1
C20 C 0.7014(7) 0.4123(6) 1.188(3) 0.036(5) Uani 0.502(6) 1 d PGU B 1
H20 H 0.7167 0.3819 1.3140 0.043 Uiso 0.502(6) 1 calc PR B 1
C21 C 0.6685(7) 0.4722(7) 1.262(3) 0.055(5) Uani 0.502(6) 1 d PGU B 1
H21 H 0.6619 0.4817 1.4376 0.066 Uiso 0.502(6) 1 calc PR B 1
C22 C 0.6456(7) 0.5177(6) 1.075(4) 0.048(6) Uani 0.502(6) 1 d PGU B 1
H22 H 0.6236 0.5577 1.1243 0.058 Uiso 0.502(6) 1 calc PR B 1
C23 C 0.6555(7) 0.5034(7) 0.813(3) 0.053(5) Uani 0.502(6) 1 d PGU B 1
H23 H 0.6401 0.5339 0.6874 0.063 Uiso 0.502(6) 1 calc PR B 1
C24 C 0.6883(7) 0.4436(7) 0.739(2) 0.042(5) Uani 0.502(6) 1 d PGU B 1
H24 H 0.6949 0.4341 0.5638 0.051 Uiso 0.502(6) 1 calc PR B 1
C71 C 0.7273(13) 0.2137(11) 0.594(6) 0.032(5) Uani 0.498(6) 1 d PGU B 2
C81 C 0.7921(13) 0.1943(13) 0.676(7) 0.035(6) Uani 0.498(6) 1 d PGU B 2
H81 H 0.8114 0.1541 0.6136 0.042 Uiso 0.498(6) 1 calc PR B 2
C91 C 0.8280(11) 0.2350(15) 0.850(7) 0.035(5) Uani 0.498(6) 1 d PGDU B 2
C101 C 0.7990(14) 0.2950(14) 0.942(7) 0.034(5) Uani 0.498(6) 1 d PGU B 2
C111 C 0.7342(13) 0.3144(12) 0.861(7) 0.040(5) Uani 0.498(6) 1 d PGDU B 2
C121 C 0.6983(10) 0.2738(11) 0.687(6) 0.024(6) Uani 0.498(6) 1 d PGU B 2
H121 H 0.6550 0.2868 0.6322 0.029 Uiso 0.498(6) 1 calc PR B 2
C131 C 0.8983(6) 0.2098(7) 0.928(3) 0.033(5) Uani 0.498(6) 1 d PGDU B 2
C141 C 0.9438(7) 0.1874(7) 0.739(2) 0.039(5) Uani 0.498(6) 1 d PGU B 2
H141 H 0.9338 0.1940 0.5644 0.047 Uiso 0.498(6) 1 calc PR B 2
C151 C 1.0040(7) 0.1552(7) 0.812(3) 0.047(5) Uani 0.498(6) 1 d PGU B 2
H151 H 1.0344 0.1402 0.6852 0.057 Uiso 0.498(6) 1 calc PR B 2
C161 C 1.0189(6) 0.1454(7) 1.073(3) 0.044(6) Uani 0.498(6) 1 d PGU B 2
H161 H 1.0592 0.1238 1.1214 0.053 Uiso 0.498(6) 1 calc PR B 2
C171 C 0.9735(7) 0.1678(7) 1.262(3) 0.051(5) Uani 0.498(6) 1 d PGU B 2
H171 H 0.9834 0.1613 1.4368 0.061 Uiso 0.498(6) 1 calc PR B 2
C181 C 0.9132(6) 0.2000(7) 1.190(3) 0.038(5) Uani 0.498(6) 1 d PGU B 2
H181 H 0.8828 0.2150 1.3160 0.046 Uiso 0.498(6) 1 calc PR B 2
C191 C 0.6996(7) 0.3781(6) 0.963(3) 0.030(5) Uani 0.498(6) 1 d PGDU B 2
C201 C 0.7345(6) 0.4394(8) 0.933(3) 0.041(5) Uani 0.498(6) 1 d PGU B 2
H201 H 0.7786 0.4395 0.8658 0.050 Uiso 0.498(6) 1 calc PR B 2
C211 C 0.7035(8) 0.5005(6) 1.003(3) 0.051(5) Uani 0.498(6) 1 d PGU B 2
H211 H 0.7268 0.5415 0.9825 0.062 Uiso 0.498(6) 1 calc PR B 2
C221 C 0.6376(8) 0.5004(6) 1.103(3) 0.050(6) Uani 0.498(6) 1 d PGU B 2
H221 H 0.6169 0.5413 1.1500 0.060 Uiso 0.498(6) 1 calc PR B 2
C231 C 0.6028(6) 0.4391(8) 1.134(3) 0.042(5) Uani 0.498(6) 1 d PGU B 2
H231 H 0.5587 0.4390 1.2009 0.050 Uiso 0.498(6) 1 calc PR B 2
C241 C 0.6338(7) 0.3780(6) 1.064(3) 0.035(5) Uani 0.498(6) 1 d PGU B 2
H241 H 0.6104 0.3370 1.0842 0.042 Uiso 0.498(6) 1 calc PR B 2

loop_
_atom_site_aniso_label
_atom_site_aniso_U_11
_atom_site_aniso_U_22
_atom_site_aniso_U_33
_atom_site_aniso_U_23
_atom_site_aniso_U_13
_atom_site_aniso_U_12
Zn1 0.0355(13) 0.0363(13) 0.0451(10) 0.000 0.000 -0.0078(12)
Br 0.0723(11) 0.0741(11) 0.0552(7) 0.0051(10) -0.0032(10) 0.0285(9)
O1 0.050(5) 0.050(5) 0.053(6) -0.017(4) -0.009(4) -0.017(4)
C61 0.067(14) 0.072(12) 0.015(13) 0.028(9) -0.008(9) -0.012(11)
N21 0.020(11) 0.032(13) 0.022(11) 0.006(9) 0.011(8) -0.004(9)
C6 0.079(13) 0.056(14) 0.013(14) 0.002(9) 0.019(9) -0.012(11)
N2 0.050(13) 0.021(12) 0.027(12) 0.011(9) -0.015(9) 0.014(9)
N1 0.046(6) 0.045(6) 0.046(7) 0.007(5) 0.005(4) -0.031(5)
C1 0.090(9) 0.052(7) 0.083(9) 0.020(7) -0.050(8) -0.026(6)
C2 0.099(9) 0.097(10) 0.091(10) 0.003(8) -0.044(9) -0.062(7)
C3 0.113(10) 0.120(10) 0.021(8) 0.002(7) 0.003(7) -0.080(8)
C4 0.094(10) 0.104(10) 0.097(10) -0.045(9) 0.003(8) -0.059(7)
C5 0.067(8) 0.082(9) 0.087(9) -0.041(8) 0.009(8) -0.025(6)
C7 0.036(11) 0.022(12) 0.038(12) 0.009(9) -0.011(8) 0.010(9)
C8 0.044(12) 0.004(10) 0.053(12) 0.005(9) -0.021(9) 0.007(9)
C9 0.027(9) 0.032(9) 0.038(11) 0.000(7) -0.002(9) -0.005(8)
C10 0.027(11) 0.023(9) 0.056(12) -0.001(8) -0.008(9) -0.012(7)
C11 0.026(9) 0.039(9) 0.052(10) -0.007(8) 0.003(7) 0.002(8)
C12 0.014(11) 0.030(13) 0.060(14) -0.006(12) -0.004(9) 0.008(10)
C13 0.029(7) 0.035(9) 0.029(11) -0.008(9) -0.003(8) -0.004(7)
C14 0.030(8) 0.043(11) 0.056(13) -0.016(10) -0.006(11) -0.006(8)
C15 0.027(8) 0.047(10) 0.045(12) -0.014(10) -0.008(10) -0.008(9)
C16 0.043(9) 0.049(11) 0.050(13) -0.012(10) 0.015(12) 0.015(9)
C17 0.050(11) 0.042(11) 0.039(12) 0.002(10) 0.016(11) 0.014(8)
C18 0.047(9) 0.037(10) 0.035(12) -0.005(9) -0.004(10) 0.002(8)
C19 0.017(11) 0.038(9) 0.035(9) 0.001(8) 0.001(10) -0.003(8)
C20 0.035(11) 0.040(10) 0.033(8) -0.004(8) -0.007(10) 0.005(9)
C21 0.069(13) 0.041(11) 0.057(9) -0.007(9) -0.004(12) 0.013(9)
C22 0.055(14) 0.020(11) 0.069(11) -0.003(9) -0.006(12) -0.004(10)
C23 0.067(13) 0.030(10) 0.061(9) 0.000(10) -0.021(12) -0.009(9)
C24 0.049(13) 0.040(10) 0.037(9) 0.013(9) 0.000(12) -0.008(9)
C71 0.037(11) 0.026(12) 0.034(11) 0.003(10) -0.007(8) 0.008(9)
C81 0.040(12) 0.017(11) 0.049(13) 0.000(9) -0.017(10) 0.012(9)
C91 0.035(9) 0.027(9) 0.044(11) 0.003(7) -0.002(8) -0.008(8)
C101 0.023(9) 0.032(10) 0.048(11) -0.007(9) -0.003(9) -0.013(8)
C111 0.033(9) 0.037(9) 0.051(12) -0.010(9) -0.003(7) -0.002(8)
C121 0.010(9) 0.027(12) 0.036(13) 0.002(10) -0.001(8) 0.001(9)
C131 0.037(9) 0.028(10) 0.032(8) -0.008(10) -0.003(8) -0.008(8)
C141 0.040(10) 0.048(13) 0.028(9) -0.004(12) 0.000(9) -0.003(9)
C151 0.035(10) 0.060(13) 0.046(9) -0.017(12) -0.011(10) 0.002(9)
C161 0.029(11) 0.050(14) 0.053(10) -0.004(11) -0.008(9) 0.000(10)
C171 0.042(11) 0.062(13) 0.048(9) -0.008(12) -0.006(9) 0.003(9)
C181 0.043(10) 0.044(12) 0.027(8) -0.003(10) 0.002(8) 0.001(9)
C191 0.025(9) 0.035(8) 0.031(11) -0.009(9) -0.010(9) -0.007(7)
C201 0.032(10) 0.036(8) 0.056(13) -0.005(11) -0.013(10) -0.004(8)
C211 0.053(11) 0.031(8) 0.069(13) -0.007(11) -0.010(11) -0.004(9)
C221 0.052(11) 0.033(9) 0.065(13) 0.008(12) -0.012(10) 0.016(9)
C231 0.041(12) 0.049(11) 0.035(12) 0.000(11) -0.002(10) 0.009(8)
C241 0.043(10) 0.036(9) 0.025(12) 0.002(10) 0.003(9) -0.002(8)

loop_
_atom_type_symbol
_atom_type_description
_atom_type_scat_dispersion_real
_atom_type_scat_dispersion_imag
_atom_type_scat_source
C C 0.0033 0.0016 'International Tables Vol C Tables 4.2.6.8 and 6.1.1.4'
H H 0.0000 0.0000 'International Tables Vol C Tables 4.2.6.8 and 6.1.1.4'
N N 0.0061 0.0033 'International Tables Vol C Tables 4.2.6.8 and 6.1.1.4'
O O 0.0106 0.0060 'International Tables Vol C Tables 4.2.6.8 and 6.1.1.4'
Br Br -0.2901 2.4595 'International Tables Vol C Tables 4.2.6.8 and 6.1.1.4'
Zn Zn 0.2839 1.4301 'International Tables Vol C Tables 4.2.6.8 and 6.1.1.4'

loop_
_geom_angle_atom_site_label_1
_geom_angle_atom_site_label_2
_geom_angle_atom_site_label_3
_geom_angle
_geom_angle_site_symmetry_1
_geom_angle_site_symmetry_3
N1 Zn1 N1 111.2(4) . 2_655
N1 Zn1 Br 105.1(2) . .
N1 Zn1 Br 105.2(2) 2_655 .
N1 Zn1 Br 105.2(2) . 2_655
N1 Zn1 Br 105.1(2) 2_655 2_655
Br Zn1 Br 124.76(11) . 2_655
C10 O1 C101 8(3) . .
N21 C61 C3 105(3) . .
C61 N21 C71 121(3) . .
N2 C6 C3 108(3) . .
C6 N2 C7 121(3) . .
C1 N1 C5 120.0 . .
C1 N1 Zn1 119.5(5) . .
C5 N1 Zn1 120.0(5) . .
N1 C1 C2 120.0 . .
C1 C2 C3 120.0 . .
C4 C3 C2 120.0 . .
C4 C3 C6 141.5(13) . .
C2 C3 C6 98.5(13) . .
C4 C3 C61 96.5(13) . .
C2 C3 C61 143.5(13) . .
C6 C3 C61 45.0(13) . .
C3 C4 C5 120.0 . .
C4 C5 N1 120.0 . .
C8 C7 C12 120.0 . .
C8 C7 N2 122.6(15) . .
C12 C7 N2 116.5(16) . .
C7 C8 C9 120.0 . .
C10 C9 C8 120.0 . .
C10 C9 C13 120.3(16) . .
C8 C9 C13 119.4(16) . .
O1 C10 C11 118.8(17) . .
O1 C10 C9 121.0(17) . .
C11 C10 C9 120.0 . .
C10 C11 C12 120.0 . .
C10 C11 C19 124.6(16) . .
C12 C11 C19 115.1(17) . .
C11 C12 C7 120.0 . .
C14 C13 C18 120.0 . .
C14 C13 C9 120.5(17) . .
C18 C13 C9 119.4(16) . .
C13 C14 C15 120.0 . .
C16 C15 C14 120.0 . .
C17 C16 C15 120.0 . .
C16 C17 C18 120.0 . .
C17 C18 C13 120.0 . .
C20 C19 C24 120.0 . .
C20 C19 C11 116.6(17) . .
C24 C19 C11 122.2(16) . .
C21 C20 C19 120.0 . .
C20 C21 C22 120.0 . .
C21 C22 C23 120.0 . .
C24 C23 C22 120.0 . .
C23 C24 C19 120.0 . .
C81 C71 C121 120.0 . .
C81 C71 N21 114.9(16) . .
C121 C71 N21 124.8(16) . .
C71 C81 C91 120.0 . .
C101 C91 C81 120.0 . .
C101 C91 C131 123.6(16) . .
C81 C91 C131 116.4(16) . .
O1 C101 C91 120.1(16) . .
O1 C101 C111 118.8(17) . .
C91 C101 C111 120.0 . .
C121 C111 C101 120.0 . .
C121 C111 C191 118.1(16) . .
C101 C111 C191 121.9(16) . .
C111 C121 C71 120.0 . .
C141 C131 C181 120.0 . .
C141 C131 C91 119.8(16) . .
C181 C131 C91 119.5(17) . .
C131 C141 C151 120.0 . .
C161 C151 C141 120.0 . .
C151 C161 C171 120.0 . .
C181 C171 C161 120.0 . .
C171 C181 C131 120.0 . .
C201 C191 C241 120.0 . .
C201 C191 C111 116.9(17) . .
C241 C191 C111 122.9(16) . .
C191 C201 C211 120.0 . .
C201 C211 C221 120.0 . .
C211 C221 C231 120.0 . .
C241 C231 C221 120.0 . .
C231 C241 C191 120.0 . .

loop_
_geom_bond_atom_site_label_1
_geom_bond_atom_site_label_2
_geom_bond_distance
_geom_bond_site_symmetry_2
Zn1 N1 2.028(5) .
Zn1 N1 2.028(5) 2_655
Zn1 Br 2.3568(17) .
Zn1 Br 2.3568(17) 2_655
O1 C10 1.323(19) .
O1 C101 1.33(2) .
C61 N21 1.29(4) .
C61 C3 1.54(3) .
N21 C71 1.42(3) .
C6 N2 1.28(4) .
C6 C3 1.50(3) .
N2 C7 1.42(3) .
N1 C1 1.3900 .
N1 C5 1.3900 .
C1 C2 1.3900 .
C2 C3 1.3900 .
C3 C4 1.3900 .
C4 C5 1.3900 .
C7 C8 1.3900 .
C7 C12 1.3900 .
C8 C9 1.3900 .
C9 C10 1.3900 .
C9 C13 1.512(13) .
C10 C11 1.3900 .
C11 C12 1.3900 .
C11 C19 1.505(13) .
C13 C14 1.3900 .
C13 C18 1.3900 .
C14 C15 1.3900 .
C15 C16 1.3900 .
C16 C17 1.3900 .
C17 C18 1.3900 .
C19 C20 1.3900 .
C19 C24 1.3900 .
C20 C21 1.3900 .
C21 C22 1.3900 .
C22 C23 1.3900 .
C23 C24 1.3900 .
C71 C81 1.3900 .
C71 C121 1.3900 .
C81 C91 1.3900 .
C91 C101 1.3900 .
C91 C131 1.518(13) .
C101 C111 1.3900 .
C111 C121 1.3900 .
C111 C191 1.515(14) .
C131 C141 1.3900 .
C131 C181 1.3900 .
C141 C151 1.3900 .
C151 C161 1.3900 .
C161 C171 1.3900 .
C171 C181 1.3900 .
C191 C201 1.3900 .
C191 C241 1.3900 .
C201 C211 1.3900 .
C211 C221 1.3900 .
C221 C231 1.3900 .
C231 C241 1.3900 .
